data_1550593
loop_
_publ_author_name
'Inatomi, Takahiro'
'Fukahori, Yukino'
'Yamada, Yuji'
'Ishikawa, Ryuta'
'Kanegawa, Shinji'
'Koga, Yuji'
'Matsubara, Kouki'

_publ_section_title
;
 Ni(I)-Ni(III) Cycle in Buchwald-Hartwig Amination of Aryl Bromide
 Mediated by NHC-ligated Ni(I) Complexes
;
_journal_name_full 'Catalysis Science &amp; Technology'
_journal_paper_doi 10.1039/C8CY02427H
_journal_year 2019
_chemical_formula_moiety 'C49 H54 N5 Ni'
_chemical_formula_sum 'C49 H54 N5 Ni'
_chemical_formula_weight 771.66
_space_group_IT_number 14
_symmetry_cell_setting monoclinic
_symmetry_Int_Tables_number 14
_symmetry_space_group_name_Hall '-P 2ybc'
_symmetry_space_group_name_H-M 'P 1 21/c 1'
_atom_sites_solution_hydrogens geom
_atom_sites_solution_primary direct
_atom_sites_solution_secondary difmap
_audit_update_record
;
2018-11-09 deposited with the CCDC.    2019-02-13 downloaded from the CCDC.
;
_cell_angle_alpha 90.0000
_cell_angle_beta 91.636(4)
_cell_angle_gamma 90.0000
_cell_formula_units_Z 4
_cell_length_a 11.812(3)
_cell_length_b 21.544(4)
_cell_length_c 16.480(4)
_cell_measurement_reflns_used 10843
_cell_measurement_temperature 110
_cell_measurement_theta_max 27.56
_cell_measurement_theta_min 3.06
_cell_volume 4192.1(17)
_computing_cell_refinement CrystalClear
_computing_data_collection 'CrystalClear (Rigaku Inc., 2008)'
_computing_data_reduction CrystalClear
_computing_molecular_graphics 'CrystalStructure 4.0'
_computing_publication_material 'CrystalStructure 4.0 (Rigaku, 2010)'
_computing_structure_refinement 'SHELXL97 (Sheldrick, 2008)'
_computing_structure_solution 'Il Milione (Burla, et al., 2007)'
_diffrn_ambient_temperature 110
_diffrn_detector_area_resol_mean 7.111
_diffrn_measured_fraction_theta_full 0.998
_diffrn_measured_fraction_theta_max 0.998
_diffrn_measurement_device_type 'Rigaku Saturn724'
_diffrn_measurement_method \w
_diffrn_radiation_type 'Mo K\a'
_diffrn_radiation_wavelength 0.71075
_diffrn_reflns_av_R_equivalents 0.0834
_diffrn_reflns_limit_h_max 15
_diffrn_reflns_limit_h_min -15
_diffrn_reflns_limit_k_max 27
_diffrn_reflns_limit_k_min -27
_diffrn_reflns_limit_l_max 21
_diffrn_reflns_limit_l_min -21
_diffrn_reflns_number 63987
_diffrn_reflns_theta_full 27.48
_diffrn_reflns_theta_max 27.48
_diffrn_standards_number 0
_exptl_absorpt_coefficient_mu 0.502
_exptl_absorpt_correction_T_max 0.904
_exptl_absorpt_correction_T_min 0.839
_exptl_absorpt_correction_type multi-scan
_exptl_absorpt_process_details 'REQAB (Rigaku, 1998)'
_exptl_crystal_colour black
_exptl_crystal_density_diffrn 1.223
_exptl_crystal_density_method 'not measured'
_exptl_crystal_description prism
_exptl_crystal_F_000 1644.00
_exptl_crystal_size_max 0.350
_exptl_crystal_size_mid 0.330
_exptl_crystal_size_min 0.200
_refine_diff_density_max 0.730
_refine_diff_density_min -0.710
_refine_ls_extinction_method none
_refine_ls_goodness_of_fit_ref 1.146
_refine_ls_hydrogen_treatment constr
_refine_ls_number_parameters 504
_refine_ls_number_reflns 9570
_refine_ls_number_restraints 0
_refine_ls_R_factor_gt 0.0592
_refine_ls_shift/su_max 0.001
_refine_ls_structure_factor_coef Fsqd
_refine_ls_weighting_details 'w = 1/[\s^2^(Fo^2^)+(0.0628P)^2^+2.6855P] where P=(Fo^2^+2Fc^2^)/3'
_refine_ls_weighting_scheme calc
_refine_ls_wR_factor_ref 0.1458
_reflns_number_gt 8886
_reflns_number_total 9591
_reflns_threshold_expression F^2^>2.0\s(F^2^)
_cod_data_source_file c8cy02427h2.cif
_cod_data_source_block 3a
_cod_database_code 1550593

loop_
_symmetry_equiv_pos_site_id
_symmetry_equiv_pos_as_xyz
1 +X,+Y,+Z
2 -X,1/2+Y,1/2-Z
3 -X,-Y,-Z
4 +X,1/2-Y,1/2+Z

loop_
_atom_site_label
_atom_site_type_symbol
_atom_site_fract_x
_atom_site_fract_y
_atom_site_fract_z
_atom_site_U_iso_or_equiv
_atom_site_adp_type
_atom_site_occupancy
_atom_site_symmetry_multiplicity
_atom_site_calc_flag
_atom_site_refinement_flags
Ni1 Ni 0.76232(2) 0.114874(12) 0.309208(16) 0.02270(10) Uani 1.0 4 d .
N1 N 0.84022(15) 0.11413(8) 0.13976(10) 0.0210(4) Uani 1.0 4 d .
N2 N 0.75340(14) 0.19970(8) 0.16089(10) 0.0212(4) Uani 1.0 4 d .
N3 N 0.75147(16) 0.02632(9) 0.33922(11) 0.0280(4) Uani 1.0 4 d .
N4 N 0.60062(16) 0.11160(9) 0.33999(11) 0.0279(4) Uani 1.0 4 d .
N5 N 0.86965(16) 0.14236(9) 0.39775(11) 0.0268(4) Uani 1.0 4 d .
C1 C 0.78190(17) 0.14477(9) 0.19869(12) 0.0218(4) Uani 1.0 4 d .
C2 C 0.84982(18) 0.14972(10) 0.06983(12) 0.0244(5) Uani 1.0 4 d .
C3 C 0.79552(18) 0.20309(10) 0.08296(12) 0.0235(5) Uani 1.0 4 d .
C4 C 0.87044(19) 0.04931(10) 0.14434(12) 0.0238(5) Uani 1.0 4 d .
C5 C 0.98431(19) 0.03272(11) 0.15201(13) 0.0273(5) Uani 1.0 4 d .
C6 C 1.0102(3) -0.03065(12) 0.15376(15) 0.0352(6) Uani 1.0 4 d .
C7 C 0.9259(3) -0.07487(12) 0.14777(15) 0.0388(6) Uani 1.0 4 d .
C8 C 0.8134(3) -0.05699(11) 0.13915(14) 0.0332(5) Uani 1.0 4 d .
C9 C 0.78277(19) 0.00522(10) 0.13666(13) 0.0265(5) Uani 1.0 4 d .
C10 C 1.07860(19) 0.08047(12) 0.15453(14) 0.0303(5) Uani 1.0 4 d .
C11 C 1.1657(3) 0.06894(13) 0.22335(16) 0.0396(6) Uani 1.0 4 d .
C12 C 1.1358(3) 0.08157(15) 0.07198(16) 0.0451(7) Uani 1.0 4 d .
C13 C 0.66056(19) 0.02424(10) 0.12077(13) 0.0275(5) Uani 1.0 4 d .
C14 C 0.5740(3) -0.02183(12) 0.15248(15) 0.0357(6) Uani 1.0 4 d .
C15 C 0.6396(2) 0.03524(11) 0.02985(14) 0.0308(5) Uani 1.0 4 d .
C16 C 0.66934(18) 0.24242(10) 0.18923(13) 0.0240(5) Uani 1.0 4 d .
C17 C 0.69989(19) 0.28594(10) 0.24890(13) 0.0266(5) Uani 1.0 4 d .
C18 C 0.6160(2) 0.32651(11) 0.27406(15) 0.0325(5) Uani 1.0 4 d .
C19 C 0.5073(3) 0.32412(12) 0.24063(16) 0.0360(6) Uani 1.0 4 d .
C20 C 0.4794(2) 0.28058(11) 0.18193(15) 0.0339(5) Uani 1.0 4 d .
C21 C 0.55965(18) 0.23867(10) 0.15509(14) 0.0272(5) Uani 1.0 4 d .
C22 C 0.82002(19) 0.28741(10) 0.28305(13) 0.0269(5) Uani 1.0 4 d .
C23 C 0.8294(3) 0.31394(11) 0.36866(13) 0.0333(5) Uani 1.0 4 d .
C24 C 0.8990(2) 0.32148(12) 0.22582(14) 0.0334(5) Uani 1.0 4 d .
C25 C 0.52453(19) 0.18946(11) 0.09282(14) 0.0298(5) Uani 1.0 4 d .
C26 C 0.4877(3) 0.21883(14) 0.01210(17) 0.0478(7) Uani 1.0 4 d .
C27 C 0.4313(3) 0.14789(13) 0.12517(18) 0.0422(7) Uani 1.0 4 d .
C28 C 0.8380(3) -0.01440(11) 0.34007(14) 0.0326(5) Uani 1.0 4 d .
C29 C 0.8308(3) -0.07371(12) 0.37119(15) 0.0397(6) Uani 1.0 4 d .
C30 C 0.7289(3) -0.09293(12) 0.40223(17) 0.0457(7) Uani 1.0 4 d .
C31 C 0.6384(3) -0.05227(13) 0.40112(16) 0.0427(7) Uani 1.0 4 d .
C32 C 0.6523(2) 0.00764(11) 0.37006(13) 0.0323(5) Uani 1.0 4 d .
C33 C 0.5650(2) 0.05581(12) 0.36830(13) 0.0313(5) Uani 1.0 4 d .
C34 C 0.4550(3) 0.04730(14) 0.39463(16) 0.0414(7) Uani 1.0 4 d .
C35 C 0.3800(3) 0.09625(16) 0.39162(16) 0.0466(7) Uani 1.0 4 d .
C36 C 0.4173(2) 0.15367(15) 0.36456(15) 0.0404(6) Uani 1.0 4 d .
C37 C 0.5272(2) 0.15896(12) 0.33951(14) 0.0332(5) Uani 1.0 4 d .
C38 C 0.96932(18) 0.17465(10) 0.40089(13) 0.0263(5) Uani 1.0 4 d .
C39 C 1.0264(2) 0.18906(11) 0.32909(15) 0.0320(5) Uani 1.0 4 d .
C40 C 1.1214(2) 0.22664(12) 0.32971(17) 0.0379(6) Uani 1.0 4 d .
C41 C 1.1667(2) 0.25151(12) 0.40147(19) 0.0415(6) Uani 1.0 4 d .
C42 C 1.1144(2) 0.23636(12) 0.47319(17) 0.0386(6) Uani 1.0 4 d .
C43 C 1.0192(2) 0.19895(11) 0.47360(15) 0.0318(5) Uani 1.0 4 d .
C44 C 0.83351(19) 0.11727(10) 0.47190(13) 0.0252(5) Uani 1.0 4 d .
C45 C 0.8944(3) 0.06955(11) 0.51139(14) 0.0326(5) Uani 1.0 4 d .
C46 C 0.8542(3) 0.04225(11) 0.58108(15) 0.0364(6) Uani 1.0 4 d .
C47 C 0.7542(3) 0.06229(12) 0.61419(14) 0.0379(6) Uani 1.0 4 d .
C48 C 0.6939(3) 0.11020(12) 0.57627(15) 0.0345(6) Uani 1.0 4 d .
C49 C 0.73284(19) 0.13694(11) 0.50585(13) 0.0287(5) Uani 1.0 4 d .
H2 H 0.8877 0.1383 0.0220 0.0293 Uiso 1.0 4 calc R
H3 H 0.7873 0.2368 0.0462 0.0282 Uiso 1.0 4 calc R
H6 H 1.0870 -0.0434 0.1592 0.0422 Uiso 1.0 4 calc R
H7 H 0.9449 -0.1177 0.1496 0.0466 Uiso 1.0 4 calc R
H8 H 0.7561 -0.0879 0.1349 0.0399 Uiso 1.0 4 calc R
H10 H 1.0438 0.1221 0.1634 0.0364 Uiso 1.0 4 calc R
H11A H 1.2216 0.1026 0.2246 0.0475 Uiso 1.0 4 calc R
H11B H 1.2040 0.0293 0.2144 0.0475 Uiso 1.0 4 calc R
H11C H 1.1272 0.0676 0.2752 0.0475 Uiso 1.0 4 calc R
H12A H 1.0789 0.0900 0.0290 0.0541 Uiso 1.0 4 calc R
H12B H 1.1713 0.0413 0.0622 0.0541 Uiso 1.0 4 calc R
H12C H 1.1938 0.1141 0.0721 0.0541 Uiso 1.0 4 calc R
H13 H 0.6486 0.0647 0.1491 0.0330 Uiso 1.0 4 calc R
H14A H 0.5918 -0.0310 0.2097 0.0428 Uiso 1.0 4 calc R
H14B H 0.5768 -0.0602 0.1207 0.0428 Uiso 1.0 4 calc R
H14C H 0.4980 -0.0038 0.1474 0.0428 Uiso 1.0 4 calc R
H15A H 0.6954 0.0649 0.0102 0.0369 Uiso 1.0 4 calc R
H15B H 0.5632 0.0520 0.0205 0.0369 Uiso 1.0 4 calc R
H15C H 0.6468 -0.0041 0.0006 0.0369 Uiso 1.0 4 calc R
H18 H 0.6338 0.3564 0.3149 0.0390 Uiso 1.0 4 calc R
H19 H 0.4516 0.3526 0.2581 0.0432 Uiso 1.0 4 calc R
H20 H 0.4044 0.2792 0.1596 0.0406 Uiso 1.0 4 calc R
H22 H 0.8467 0.2434 0.2863 0.0323 Uiso 1.0 4 calc R
H23A H 0.9066 0.3080 0.3905 0.0400 Uiso 1.0 4 calc R
H23B H 0.7759 0.2925 0.4034 0.0400 Uiso 1.0 4 calc R
H23C H 0.8115 0.3584 0.3672 0.0400 Uiso 1.0 4 calc R
H24A H 0.9776 0.3166 0.2455 0.0401 Uiso 1.0 4 calc R
H24B H 0.8794 0.3657 0.2243 0.0401 Uiso 1.0 4 calc R
H24C H 0.8906 0.3039 0.1711 0.0401 Uiso 1.0 4 calc R
H25 H 0.5920 0.1628 0.0830 0.0357 Uiso 1.0 4 calc R
H26A H 0.5485 0.2455 -0.0072 0.0573 Uiso 1.0 4 calc R
H26B H 0.4194 0.2437 0.0195 0.0573 Uiso 1.0 4 calc R
H26C H 0.4717 0.1861 -0.0279 0.0573 Uiso 1.0 4 calc R
H27A H 0.3640 0.1729 0.1353 0.0506 Uiso 1.0 4 calc R
H27B H 0.4579 0.1284 0.1759 0.0506 Uiso 1.0 4 calc R
H27C H 0.4124 0.1157 0.0851 0.0506 Uiso 1.0 4 calc R
H28 H 0.9078 -0.0016 0.3181 0.0391 Uiso 1.0 4 calc R
H29 H 0.8943 -0.1008 0.3713 0.0476 Uiso 1.0 4 calc R
H30 H 0.7214 -0.1335 0.4240 0.0549 Uiso 1.0 4 calc R
H31 H 0.5674 -0.0649 0.4213 0.0512 Uiso 1.0 4 calc R
H34 H 0.4319 0.0080 0.4145 0.0497 Uiso 1.0 4 calc R
H35 H 0.3041 0.0909 0.4078 0.0559 Uiso 1.0 4 calc R
H36 H 0.3680 0.1885 0.3634 0.0484 Uiso 1.0 4 calc R
H37 H 0.5521 0.1983 0.3209 0.0398 Uiso 1.0 4 calc R
H39 H 0.9987 0.1725 0.2789 0.0384 Uiso 1.0 4 calc R
H40 H 1.1566 0.2357 0.2799 0.0455 Uiso 1.0 4 calc R
H41 H 1.2311 0.2779 0.4014 0.0498 Uiso 1.0 4 calc R
H42 H 1.1446 0.2520 0.5231 0.0463 Uiso 1.0 4 calc R
H43 H 0.9863 0.1892 0.5240 0.0382 Uiso 1.0 4 calc R
H45 H 0.9640 0.0558 0.4901 0.0391 Uiso 1.0 4 calc R
H46 H 0.8958 0.0095 0.6064 0.0437 Uiso 1.0 4 calc R
H47 H 0.7271 0.0436 0.6621 0.0455 Uiso 1.0 4 calc R
H48 H 0.6256 0.1247 0.5988 0.0414 Uiso 1.0 4 calc R
H49 H 0.6902 0.1692 0.4803 0.0344 Uiso 1.0 4 calc R

loop_
_atom_site_aniso_label
_atom_site_aniso_U_11
_atom_site_aniso_U_22
_atom_site_aniso_U_33
_atom_site_aniso_U_12
_atom_site_aniso_U_13
_atom_site_aniso_U_23
Ni1 0.02359(15) 0.02572(16) 0.01879(15) -0.00274(10) 0.00067(10) 0.00155(10)
N1 0.0219(9) 0.0226(9) 0.0185(8) 0.0018(7) -0.0007(7) 0.0007(7)
N2 0.0219(8) 0.0229(9) 0.0188(8) -0.0015(7) -0.0007(7) -0.0003(7)
N3 0.0335(10) 0.0296(10) 0.0207(9) -0.0050(8) -0.0011(8) 0.0007(8)
N4 0.0264(10) 0.0374(11) 0.0200(9) -0.0046(8) 0.0014(8) -0.0006(8)
N5 0.0287(10) 0.0304(10) 0.0213(9) -0.0032(8) 0.0002(7) 0.0022(8)
C1 0.0204(10) 0.0227(10) 0.0221(10) -0.0024(8) -0.0016(8) -0.0009(8)
C2 0.0242(10) 0.0307(11) 0.0184(9) -0.0002(9) -0.0004(8) 0.0017(8)
C3 0.0271(10) 0.0266(11) 0.0169(9) -0.0015(9) 0.0001(8) 0.0022(8)
C4 0.0306(11) 0.0223(10) 0.0185(10) 0.0036(9) -0.0011(8) -0.0010(8)
C5 0.0290(11) 0.0315(12) 0.0215(10) 0.0052(9) 0.0018(8) 0.0007(9)
C6 0.0385(13) 0.0363(13) 0.0305(12) 0.0138(11) -0.0040(10) -0.0001(10)
C7 0.0537(16) 0.0288(12) 0.0333(13) 0.0106(12) -0.0087(11) -0.0009(10)
C8 0.0458(14) 0.0241(11) 0.0295(12) 0.0001(10) -0.0047(10) -0.0010(9)
C9 0.0328(12) 0.0274(11) 0.0192(10) 0.0006(9) -0.0034(9) -0.0004(8)
C10 0.0244(11) 0.0405(13) 0.0260(11) 0.0043(10) -0.0002(9) 0.0003(10)
C11 0.0335(13) 0.0483(16) 0.0365(13) 0.0047(12) -0.0069(11) 0.0040(12)
C12 0.0312(13) 0.070(2) 0.0345(14) 0.0014(13) 0.0070(11) -0.0003(13)
C13 0.0295(11) 0.0264(11) 0.0265(11) -0.0013(9) -0.0013(9) -0.0020(9)
C14 0.0391(13) 0.0382(13) 0.0296(12) -0.0109(11) -0.0012(10) -0.0005(10)
C15 0.0302(12) 0.0329(12) 0.0289(11) -0.0004(10) -0.0049(9) 0.0015(10)
C16 0.0281(11) 0.0208(10) 0.0231(10) 0.0019(8) 0.0029(8) 0.0015(8)
C17 0.0317(11) 0.0261(11) 0.0219(10) -0.0017(9) 0.0011(9) 0.0019(9)
C18 0.0399(13) 0.0271(12) 0.0306(12) 0.0014(10) 0.0042(10) -0.0064(9)
C19 0.0359(13) 0.0326(13) 0.0398(14) 0.0087(11) 0.0067(11) -0.0046(11)
C20 0.0268(11) 0.0356(13) 0.0390(13) 0.0063(10) -0.0014(10) -0.0021(10)
C21 0.0259(11) 0.0270(11) 0.0288(11) 0.0021(9) 0.0002(9) 0.0003(9)
C22 0.0342(12) 0.0242(11) 0.0222(10) -0.0008(9) -0.0029(9) -0.0020(8)
C23 0.0457(14) 0.0318(12) 0.0221(11) -0.0042(11) -0.0027(10) -0.0020(9)
C24 0.0351(13) 0.0392(13) 0.0256(11) -0.0061(11) -0.0041(10) 0.0014(10)
C25 0.0265(11) 0.0324(12) 0.0302(12) 0.0005(9) -0.0042(9) -0.0039(10)
C26 0.0574(18) 0.0482(16) 0.0369(14) 0.0000(14) -0.0142(13) -0.0017(12)
C27 0.0322(13) 0.0433(15) 0.0512(16) -0.0069(11) 0.0032(12) -0.0140(13)
C28 0.0409(13) 0.0310(12) 0.0256(11) 0.0019(10) -0.0024(10) 0.0001(9)
C29 0.0590(17) 0.0296(13) 0.0301(12) 0.0010(12) -0.0052(12) 0.0017(10)
C30 0.072(2) 0.0281(13) 0.0365(14) -0.0080(13) -0.0057(13) 0.0058(11)
C31 0.0532(16) 0.0428(15) 0.0320(13) -0.0218(13) 0.0000(12) 0.0061(11)
C32 0.0402(13) 0.0347(13) 0.0219(11) -0.0127(11) -0.0024(9) -0.0002(9)
C33 0.0335(12) 0.0412(13) 0.0190(10) -0.0118(11) -0.0004(9) -0.0009(9)
C34 0.0331(13) 0.0589(17) 0.0325(13) -0.0166(13) 0.0038(10) 0.0021(12)
C35 0.0275(13) 0.080(2) 0.0328(13) -0.0136(14) 0.0037(10) -0.0014(14)
C36 0.0272(12) 0.0649(18) 0.0290(12) 0.0040(12) 0.0016(10) -0.0060(12)
C37 0.0276(12) 0.0447(14) 0.0272(11) -0.0011(10) 0.0009(9) 0.0001(10)
C38 0.0257(11) 0.0248(11) 0.0283(11) 0.0022(9) -0.0019(9) -0.0002(9)
C39 0.0294(12) 0.0339(12) 0.0328(12) 0.0002(10) 0.0024(10) 0.0003(10)
C40 0.0262(12) 0.0384(14) 0.0494(15) -0.0003(10) 0.0062(11) 0.0033(12)
C41 0.0262(12) 0.0342(13) 0.0638(18) -0.0057(10) -0.0044(12) 0.0016(12)
C42 0.0349(13) 0.0314(13) 0.0486(15) 0.0001(11) -0.0136(11) -0.0046(11)
C43 0.0345(12) 0.0299(12) 0.0308(12) 0.0022(10) -0.0057(10) -0.0023(10)
C44 0.0314(11) 0.0243(11) 0.0197(10) -0.0047(9) -0.0032(9) -0.0021(8)
C45 0.0395(13) 0.0323(12) 0.0257(11) 0.0010(10) -0.0033(10) -0.0010(9)
C46 0.0522(15) 0.0285(12) 0.0280(12) -0.0043(11) -0.0063(11) 0.0047(10)
C47 0.0514(16) 0.0397(14) 0.0224(11) -0.0178(12) -0.0032(10) 0.0027(10)
C48 0.0339(13) 0.0431(14) 0.0267(12) -0.0105(11) 0.0027(10) -0.0073(10)
C49 0.0308(12) 0.0290(11) 0.0260(11) -0.0034(10) -0.0025(9) -0.0033(9)

loop_
_atom_type_symbol
_atom_type_description
_atom_type_scat_dispersion_real
_atom_type_scat_dispersion_imag
_atom_type_scat_source
C C 0.0033 0.0016
;
International Tables for Crystallography
(1992, Vol. C, Tables 4.2.6.8 and 6.1.1.4)
;
H H 0.0000 0.0000
;
International Tables for Crystallography
(1992, Vol. C, Table 6.1.1.4)
;
N N 0.0061 0.0033
;
International Tables for Crystallography
(1992, Vol. C, Tables 4.2.6.8 and 6.1.1.4)
;
Ni Ni 0.3393 1.1124
;
International Tables for Crystallography
(1992, Vol. C, Tables 4.2.6.8 and 6.1.1.4)
;

loop_
_geom_angle_atom_site_label_1
_geom_angle_atom_site_label_2
_geom_angle_atom_site_label_3
_geom_angle
_geom_angle_publ_flag
N3 Ni1 N4 80.36(8) yes
N3 Ni1 N5 98.50(8) yes
N3 Ni1 C1 124.22(8) yes
N4 Ni1 N5 114.72(8) yes
N4 Ni1 C1 112.92(8) yes
N5 Ni1 C1 119.65(8) yes
C1 N1 C2 112.00(17) yes
C1 N1 C4 123.76(17) yes
C2 N1 C4 123.42(17) yes
C1 N2 C3 111.95(17) yes
C1 N2 C16 124.39(17) yes
C3 N2 C16 122.21(17) yes
Ni1 N3 C28 125.22(16) yes
Ni1 N3 C32 116.40(16) yes
C28 N3 C32 117.9(2) yes
Ni1 N4 C33 115.27(16) yes
Ni1 N4 C37 126.69(17) yes
C33 N4 C37 117.9(2) yes
Ni1 N5 C38 135.00(15) yes
Ni1 N5 C44 108.51(14) yes
C38 N5 C44 116.29(18) yes
Ni1 C1 N1 125.14(15) yes
Ni1 C1 N2 132.29(15) yes
N1 C1 N2 102.37(17) yes
N1 C2 C3 106.80(18) yes
N2 C3 C2 106.85(18) yes
N1 C4 C5 119.3(2) yes
N1 C4 C9 117.90(19) yes
C5 C4 C9 122.7(2) yes
C4 C5 C6 117.5(3) yes
C4 C5 C10 122.3(2) yes
C6 C5 C10 120.1(2) yes
C5 C6 C7 121.0(3) yes
C6 C7 C8 120.2(3) yes
C7 C8 C9 121.3(3) yes
C4 C9 C8 117.3(2) yes
C4 C9 C13 121.8(2) yes
C8 C9 C13 120.8(2) yes
C5 C10 C11 112.8(2) yes
C5 C10 C12 109.1(2) yes
C11 C10 C12 110.8(2) yes
C9 C13 C14 114.11(19) yes
C9 C13 C15 109.73(19) yes
C14 C13 C15 110.15(19) yes
N2 C16 C17 119.31(19) yes
N2 C16 C21 118.11(19) yes
C17 C16 C21 122.6(2) yes
C16 C17 C18 117.3(2) yes
C16 C17 C22 119.8(2) yes
C18 C17 C22 123.0(2) yes
C17 C18 C19 121.2(3) yes
C18 C19 C20 120.3(3) yes
C19 C20 C21 120.9(3) yes
C16 C21 C20 117.8(2) yes
C16 C21 C25 122.8(2) yes
C20 C21 C25 119.4(2) yes
C17 C22 C23 113.26(19) yes
C17 C22 C24 111.25(18) yes
C23 C22 C24 111.16(19) yes
C21 C25 C26 111.3(2) yes
C21 C25 C27 111.0(2) yes
C26 C25 C27 111.0(2) yes
N3 C28 C29 123.5(3) yes
C28 C29 C30 118.6(3) yes
C29 C30 C31 119.1(3) yes
C30 C31 C32 119.4(3) yes
N3 C32 C31 121.6(3) yes
N3 C32 C33 113.5(2) yes
C31 C32 C33 124.9(3) yes
N4 C33 C32 114.1(2) yes
N4 C33 C34 121.6(3) yes
C32 C33 C34 124.3(3) yes
C33 C34 C35 119.5(3) yes
C34 C35 C36 118.9(3) yes
C35 C36 C37 118.6(3) yes
N4 C37 C36 123.4(3) yes
N5 C38 C39 120.7(2) yes
N5 C38 C43 123.8(2) yes
C39 C38 C43 115.4(2) yes
C38 C39 C40 121.9(3) yes
C39 C40 C41 121.6(3) yes
C40 C41 C42 117.6(3) yes
C41 C42 C43 121.5(3) yes
C38 C43 C42 121.9(3) yes
N5 C44 C45 121.2(2) yes
N5 C44 C49 120.8(2) yes
C45 C44 C49 117.9(2) yes
C44 C45 C46 120.8(3) yes
C45 C46 C47 120.7(3) yes
C46 C47 C48 119.1(3) yes
C47 C48 C49 120.4(3) yes
C44 C49 C48 121.1(3) yes
N1 C2 H2 126.598 no
C3 C2 H2 126.606 no
N2 C3 H3 126.580 no
C2 C3 H3 126.573 no
C5 C6 H6 119.487 no
C7 C6 H6 119.507 no
C6 C7 H7 119.885 no
C8 C7 H7 119.898 no
C7 C8 H8 119.366 no
C9 C8 H8 119.381 no
C5 C10 H10 107.965 no
C11 C10 H10 107.966 no
C12 C10 H10 107.957 no
C10 C11 H11A 109.465 no
C10 C11 H11B 109.467 no
C10 C11 H11C 109.469 no
H11A C11 H11B 109.469 no
H11A C11 H11C 109.474 no
H11B C11 H11C 109.484 no
C10 C12 H12A 109.478 no
C10 C12 H12B 109.475 no
C10 C12 H12C 109.477 no
H12A C12 H12B 109.469 no
H12A C12 H12C 109.468 no
H12B C12 H12C 109.461 no
C9 C13 H13 107.537 no
C14 C13 H13 107.527 no
C15 C13 H13 107.532 no
C13 C14 H14A 109.477 no
C13 C14 H14B 109.471 no
C13 C14 H14C 109.475 no
H14A C14 H14B 109.465 no
H14A C14 H14C 109.469 no
H14B C14 H14C 109.470 no
C13 C15 H15A 109.470 no
C13 C15 H15B 109.474 no
C13 C15 H15C 109.468 no
H15A C15 H15B 109.480 no
H15A C15 H15C 109.476 no
H15B C15 H15C 109.459 no
C17 C18 H18 119.409 no
C19 C18 H18 119.400 no
C18 C19 H19 119.859 no
C20 C19 H19 119.850 no
C19 C20 H20 119.570 no
C21 C20 H20 119.559 no
C17 C22 H22 106.929 no
C23 C22 H22 106.918 no
C24 C22 H22 106.925 no
C22 C23 H23A 109.468 no
C22 C23 H23B 109.482 no
C22 C23 H23C 109.471 no
H23A C23 H23B 109.480 no
H23A C23 H23C 109.460 no
H23B C23 H23C 109.466 no
C22 C24 H24A 109.477 no
C22 C24 H24B 109.478 no
C22 C24 H24C 109.476 no
H24A C24 H24B 109.456 no
H24A C24 H24C 109.472 no
H24B C24 H24C 109.469 no
C21 C25 H25 107.803 no
C26 C25 H25 107.798 no
C27 C25 H25 107.810 no
C25 C26 H26A 109.483 no
C25 C26 H26B 109.478 no
C25 C26 H26C 109.467 no
H26A C26 H26B 109.476 no
H26A C26 H26C 109.466 no
H26B C26 H26C 109.457 no
C25 C27 H27A 109.464 no
C25 C27 H27B 109.463 no
C25 C27 H27C 109.466 no
H27A C27 H27B 109.481 no
H27A C27 H27C 109.474 no
H27B C27 H27C 109.479 no
N3 C28 H28 118.263 no
C29 C28 H28 118.278 no
C28 C29 H29 120.710 no
C30 C29 H29 120.712 no
C29 C30 H30 120.466 no
C31 C30 H30 120.473 no
C30 C31 H31 120.306 no
C32 C31 H31 120.302 no
C33 C34 H34 120.251 no
C35 C34 H34 120.246 no
C34 C35 H35 120.555 no
C36 C35 H35 120.533 no
C35 C36 H36 120.685 no
C37 C36 H36 120.685 no
N4 C37 H37 118.292 no
C36 C37 H37 118.281 no
C38 C39 H39 119.041 no
C40 C39 H39 119.039 no
C39 C40 H40 119.222 no
C41 C40 H40 119.206 no
C40 C41 H41 121.195 no
C42 C41 H41 121.179 no
C41 C42 H42 119.247 no
C43 C42 H42 119.247 no
C38 C43 H43 119.050 no
C42 C43 H43 119.047 no
C44 C45 H45 119.615 no
C46 C45 H45 119.611 no
C45 C46 H46 119.651 no
C47 C46 H46 119.652 no
C46 C47 H47 120.475 no
C48 C47 H47 120.466 no
C47 C48 H48 119.792 no
C49 C48 H48 119.792 no
C44 C49 H49 119.438 no
C48 C49 H49 119.434 no

loop_
_geom_bond_atom_site_label_1
_geom_bond_atom_site_label_2
_geom_bond_distance
_geom_bond_publ_flag
Ni1 N3 1.976(2) yes
Ni1 N4 1.991(2) yes
Ni1 N5 1.9954(19) yes
Ni1 C1 1.952(2) yes
N1 C1 1.375(3) yes
N1 C2 1.392(3) yes
N1 C4 1.443(3) yes
N2 C1 1.375(3) yes
N2 C3 1.392(3) yes
N2 C16 1.441(3) yes
N3 C28 1.347(4) yes
N3 C32 1.352(3) yes
N4 C33 1.360(4) yes
N4 C37 1.339(4) yes
N5 C38 1.367(3) yes
N5 C44 1.413(3) yes
C2 C3 1.337(3) yes
C4 C5 1.394(4) yes
C4 C9 1.408(4) yes
C5 C6 1.399(4) yes
C5 C10 1.516(4) yes
C6 C7 1.380(4) yes
C7 C8 1.387(4) yes
C8 C9 1.388(4) yes
C9 C13 1.516(4) yes
C10 C11 1.529(4) yes
C10 C12 1.537(4) yes
C13 C14 1.528(4) yes
C13 C15 1.530(4) yes
C16 C17 1.399(3) yes
C16 C21 1.400(3) yes
C17 C18 1.393(4) yes
C17 C22 1.512(4) yes
C18 C19 1.384(4) yes
C19 C20 1.381(4) yes
C20 C21 1.390(4) yes
C21 C25 1.525(4) yes
C22 C23 1.523(3) yes
C22 C24 1.533(4) yes
C25 C26 1.525(4) yes
C25 C27 1.527(4) yes
C28 C29 1.380(4) yes
C29 C30 1.384(5) yes
C30 C31 1.382(5) yes
C31 C32 1.400(4) yes
C32 C33 1.463(4) yes
C33 C34 1.393(4) yes
C34 C35 1.377(5) yes
C35 C36 1.391(5) yes
C36 C37 1.378(4) yes
C38 C39 1.413(4) yes
C38 C43 1.420(4) yes
C39 C40 1.384(4) yes
C40 C41 1.391(4) yes
C41 C42 1.388(4) yes
C42 C43 1.383(4) yes
C44 C45 1.404(4) yes
C44 C49 1.395(4) yes
C45 C46 1.386(4) yes
C46 C47 1.385(4) yes
C47 C48 1.392(4) yes
C48 C49 1.386(4) yes
C2 H2 0.950 no
C3 H3 0.950 no
C6 H6 0.950 no
C7 H7 0.950 no
C8 H8 0.950 no
C10 H10 1.000 no
C11 H11A 0.980 no
C11 H11B 0.980 no
C11 H11C 0.980 no
C12 H12A 0.980 no
C12 H12B 0.980 no
C12 H12C 0.980 no
C13 H13 1.000 no
C14 H14A 0.980 no
C14 H14B 0.980 no
C14 H14C 0.980 no
C15 H15A 0.980 no
C15 H15B 0.980 no
C15 H15C 0.980 no
C18 H18 0.950 no
C19 H19 0.950 no
C20 H20 0.950 no
C22 H22 1.000 no
C23 H23A 0.980 no
C23 H23B 0.980 no
C23 H23C 0.980 no
C24 H24A 0.980 no
C24 H24B 0.980 no
C24 H24C 0.980 no
C25 H25 1.000 no
C26 H26A 0.980 no
C26 H26B 0.980 no
C26 H26C 0.980 no
C27 H27A 0.980 no
C27 H27B 0.980 no
C27 H27C 0.980 no
C28 H28 0.950 no
C29 H29 0.950 no
C30 H30 0.950 no
C31 H31 0.950 no
C34 H34 0.950 no
C35 H35 0.950 no
C36 H36 0.950 no
C37 H37 0.950 no
C39 H39 0.950 no
C40 H40 0.950 no
C41 H41 0.950 no
C42 H42 0.950 no
C43 H43 0.950 no
C45 H45 0.950 no
C46 H46 0.950 no
C47 H47 0.950 no
C48 H48 0.950 no
C49 H49 0.950 no

loop_
_geom_contact_atom_site_label_1
_geom_contact_atom_site_label_2
_geom_contact_distance
_geom_contact_publ_flag
_geom_contact_site_symmetry_2
Ni1 C4 3.348(3) no .
Ni1 C16 3.542(3) no .
Ni1 C39 3.512(3) no .
Ni1 C49 3.304(3) no .
N1 C10 2.911(3) no .
N1 C13 2.883(3) no .
N1 C15 3.397(3) no .
N1 C16 3.532(3) no .
N2 C4 3.536(3) no .
N2 C22 2.855(3) no .
N2 C24 3.299(3) no .
N2 C25 2.906(3) no .
N3 C4 3.577(3) no .
N3 C9 3.400(3) no .
N3 C30 2.787(4) no .
N3 C44 3.072(3) no .
N3 C45 3.391(3) no .
N4 C35 2.784(4) no .
N4 C44 3.459(3) no .
N4 C49 3.157(3) no .
N5 C28 3.525(4) no .
C1 C5 3.499(3) no .
C1 C9 3.176(3) no .
C1 C13 3.216(3) no .
C1 C17 3.304(3) no .
C1 C21 3.375(3) no .
C1 C22 3.398(3) no .
C1 C25 3.593(3) no .
C2 C5 3.254(4) no .
C2 C9 3.403(3) no .
C2 C10 3.356(4) no .
C2 C15 3.548(4) no .
C2 C16 3.556(3) no .
C3 C4 3.568(3) no .
C3 C17 3.481(3) no .
C3 C21 3.155(3) no .
C3 C25 3.223(4) no .
C4 C7 2.754(4) no .
C4 C12 3.456(4) no .
C4 C15 3.285(4) no .
C4 C28 3.536(4) no .
C5 C8 2.799(4) no .
C6 C9 2.802(4) no .
C6 C11 3.028(4) no .
C6 C12 3.159(4) no .
C8 C14 2.941(4) no .
C8 C15 3.346(4) no .
C8 C28 3.440(4) no .
C9 C28 3.423(4) no .
C11 C39 3.550(4) no .
C16 C19 2.752(4) no .
C16 C24 3.245(4) no .
C16 C37 3.525(4) no .
C17 C20 2.802(4) no .
C18 C21 2.792(4) no .
C18 C23 2.938(4) no .
C18 C24 3.460(4) no .
C20 C26 3.103(4) no .
C20 C27 3.056(4) no .
C21 C37 3.521(4) no .
C22 C38 3.548(3) no .
C22 C39 3.302(4) no .
C23 C38 3.460(4) no .
C28 C31 2.715(4) no .
C28 C44 3.574(4) no .
C28 C45 3.403(4) no .
C29 C32 2.741(4) no .
C31 C34 3.048(4) no .
C32 C44 3.574(4) no .
C33 C36 2.736(4) no .
C33 C49 3.445(4) no .
C34 C37 2.717(4) no .
C38 C41 2.859(4) no .
C38 C45 3.053(4) no .
C38 C49 3.425(4) no .
C39 C42 2.760(4) no .
C40 C43 2.757(4) no .
C43 C44 2.812(4) no .
C43 C45 3.223(4) no .
C44 C47 2.812(4) no .
C45 C48 2.769(4) no .
C46 C49 2.766(4) no .
C2 C23 3.408(3) no 4_554
C3 C23 3.584(3) no 4_554
C8 C12 3.587(4) no 3_755
C12 C8 3.587(4) no 3_755
C23 C2 3.408(3) no 4_555
C23 C3 3.584(3) no 4_555
C24 C47 3.522(4) no 4_554
C31 C34 3.574(4) no 3_656
C31 C35 3.557(4) no 3_656
C34 C31 3.574(4) no 3_656
C34 C47 3.418(4) no 3_656
C35 C31 3.557(4) no 3_656
C47 C24 3.522(4) no 4_555
C47 C34 3.418(4) no 3_656
Ni1 H13 3.1201 no .
Ni1 H22 2.9707 no .
Ni1 H28 3.0427 no .
Ni1 H37 3.0753 no .
Ni1 H39 3.1092 no .
Ni1 H49 3.1908 no .
N1 H3 3.1152 no .
N1 H10 2.4309 no .
N1 H12A 3.4422 no .
N1 H13 2.5106 no .
N1 H15A 2.8985 no .
N1 H25 3.2266 no .
N1 H39 3.1782 no .
N2 H2 3.1166 no .
N2 H13 3.1656 no .
N2 H22 2.4992 no .
N2 H24C 2.7715 no .
N2 H25 2.4028 no .
N2 H39 3.4935 no .
N3 H13 3.4291 no .
N3 H14A 3.0679 no .
N3 H29 3.2511 no .
N3 H31 3.2526 no .
N3 H45 3.5400 no .
N4 H13 3.3678 no .
N4 H27B 3.1657 no .
N4 H34 3.2552 no .
N4 H36 3.2413 no .
N4 H49 2.8049 no .
N5 H22 2.8557 no .
N5 H23A 3.5987 no .
N5 H23B 3.4210 no .
N5 H28 3.4032 no .
N5 H39 2.5983 no .
N5 H43 2.6613 no .
N5 H45 2.6341 no .
N5 H49 2.6154 no .
C1 H2 3.2046 no .
C1 H3 3.2040 no .
C1 H10 3.2012 no .
C1 H13 2.4602 no .
C1 H22 2.6694 no .
C1 H25 2.9278 no .
C1 H39 2.9106 no .
C2 H10 2.7887 no .
C2 H12A 3.0880 no .
C2 H13 3.3003 no .
C2 H15A 2.7439 no .
C2 H25 3.0716 no .
C3 H15A 3.4085 no .
C3 H22 3.4985 no .
C3 H24C 2.8282 no .
C3 H25 2.5554 no .
C3 H26A 3.3629 no .
C4 H2 2.7941 no .
C4 H6 3.2497 no .
C4 H8 3.2517 no .
C4 H10 2.5916 no .
C4 H12A 3.2737 no .
C4 H13 2.6447 no .
C4 H15A 3.0024 no .
C4 H28 3.0865 no .
C5 H2 3.3060 no .
C5 H7 3.2738 no .
C5 H11A 3.3699 no .
C5 H11B 2.7648 no .
C5 H11C 2.7095 no .
C5 H12A 2.6486 no .
C5 H12B 2.7004 no .
C5 H12C 3.3340 no .
C5 H28 2.9997 no .
C6 H8 3.2514 no .
C6 H10 3.3190 no .
C6 H11B 2.7885 no .
C6 H11C 3.1996 no .
C6 H12A 3.4268 no .
C6 H12B 2.9092 no .
C6 H28 3.0623 no .
C7 H28 3.2327 no .
C8 H6 3.2533 no .
C8 H13 3.2713 no .
C8 H14A 2.9476 no .
C8 H14B 2.8031 no .
C8 H15C 3.1816 no .
C8 H28 3.3432 no .
C9 H7 3.2715 no .
C9 H14A 2.7024 no .
C9 H14B 2.8182 no .
C9 H14C 3.3791 no .
C9 H15A 2.6344 no .
C9 H15B 3.3350 no .
C9 H15C 2.7277 no .
C9 H28 3.3002 no .
C10 H2 3.3360 no .
C10 H6 2.6720 no .
C10 H39 3.0219 no .
C11 H6 2.7904 no .
C11 H12A 3.3663 no .
C11 H12B 2.7250 no .
C11 H12C 2.7047 no .
C11 H39 3.1313 no .
C12 H2 3.2600 no .
C12 H6 3.1136 no .
C12 H11A 2.7216 no .
C12 H11B 2.7045 no .
C12 H11C 3.3676 no .
C13 H8 2.6741 no .
C13 H25 3.1502 no .
C13 H27B 3.4227 no .
C13 H27C 3.5668 no .
C14 H8 2.6026 no .
C14 H15A 3.3525 no .
C14 H15B 2.6942 no .
C14 H15C 2.6963 no .
C14 H27B 3.5403 no .
C15 H8 3.4340 no .
C15 H14A 3.3520 no .
C15 H14B 2.6628 no .
C15 H14C 2.7278 no .
C15 H25 2.9431 no .
C15 H27C 3.3429 no .
C16 H3 2.7750 no .
C16 H18 3.2468 no .
C16 H20 3.2514 no .
C16 H22 2.5998 no .
C16 H24C 2.9527 no .
C16 H25 2.5984 no .
C16 H26A 3.5010 no .
C16 H27B 3.5058 no .
C16 H37 2.7758 no .
C17 H19 3.2725 no .
C17 H23A 3.3631 no .
C17 H23B 2.6794 no .
C17 H23C 2.7973 no .
C17 H24A 3.3487 no .
C17 H24B 2.7681 no .
C17 H24C 2.6516 no .
C17 H37 2.8536 no .
C18 H20 3.2517 no .
C18 H22 3.2617 no .
C18 H23B 2.9014 no .
C18 H23C 2.8205 no .
C18 H24B 3.3484 no .
C18 H37 2.9722 no .
C19 H37 3.0568 no .
C20 H18 3.2501 no .
C20 H25 3.3155 no .
C20 H26A 3.3311 no .
C20 H26B 2.8618 no .
C20 H27A 2.7874 no .
C20 H27B 3.2901 no .
C20 H37 3.0030 no .
C21 H3 3.2753 no .
C21 H19 3.2646 no .
C21 H26A 2.6781 no .
C21 H26B 2.7456 no .
C21 H26C 3.3583 no .
C21 H27A 2.7225 no .
C21 H27B 2.6892 no .
C21 H27C 3.3564 no .
C21 H37 2.8722 no .
C22 H18 2.7182 no .
C22 H39 3.2560 no .
C23 H18 2.6153 no .
C23 H24A 2.7198 no .
C23 H24B 2.7079 no .
C23 H24C 3.3618 no .
C24 H18 3.5779 no .
C24 H23A 2.7280 no .
C24 H23B 3.3634 no .
C24 H23C 2.6952 no .
C24 H39 3.5214 no .
C25 H3 3.3764 no .
C25 H13 3.1874 no .
C25 H15B 3.2304 no .
C25 H20 2.6557 no .
C26 H3 3.5874 no .
C26 H20 2.9507 no .
C26 H27A 2.7210 no .
C26 H27B 3.3566 no .
C26 H27C 2.6906 no .
C27 H13 3.1462 no .
C27 H14C 3.3787 no .
C27 H15B 3.1346 no .
C27 H20 2.9052 no .
C27 H26A 3.3574 no .
C27 H26B 2.7017 no .
C27 H26C 2.7089 no .
C28 H14A 3.5848 no .
C28 H30 3.2410 no .
C28 H45 3.2256 no .
C29 H31 3.2462 no .
C30 H28 3.2283 no .
C31 H14A 3.2199 no .
C31 H29 3.2485 no .
C31 H34 2.7777 no .
C32 H14A 2.8430 no .
C32 H28 3.1668 no .
C32 H30 3.2650 no .
C32 H34 2.7238 no .
C33 H14A 3.2373 no .
C33 H31 2.7422 no .
C33 H35 3.2569 no .
C33 H37 3.1693 no .
C33 H49 3.3776 no .
C34 H31 2.7860 no .
C34 H36 3.2480 no .
C35 H37 3.2333 no .
C36 H27B 3.2055 no .
C36 H34 3.2472 no .
C37 H27B 2.8712 no .
C37 H35 3.2448 no .
C37 H49 2.9810 no .
C38 H22 2.7749 no .
C38 H23A 2.9715 no .
C38 H23B 3.4165 no .
C38 H40 3.2935 no .
C38 H42 3.2998 no .
C38 H45 2.9540 no .
C38 H49 3.5831 no .
C39 H10 3.1002 no .
C39 H11A 3.4613 no .
C39 H11C 3.0194 no .
C39 H22 2.5078 no .
C39 H23A 3.1110 no .
C39 H24A 3.1208 no .
C39 H41 3.2811 no .
C39 H43 3.2597 no .
C40 H11A 3.4153 no .
C40 H11C 3.5439 no .
C40 H22 3.3228 no .
C40 H23A 3.2651 no .
C40 H24A 2.9046 no .
C40 H42 3.2382 no .
C41 H23A 3.3045 no .
C41 H39 3.2688 no .
C41 H43 3.2650 no .
C42 H23A 3.1739 no .
C42 H40 3.2375 no .
C43 H23A 3.0110 no .
C43 H39 3.2607 no .
C43 H41 3.2776 no .
C43 H45 3.1655 no .
C44 H43 2.5120 no .
C44 H46 3.2798 no .
C44 H48 3.2747 no .
C45 H28 3.5429 no .
C45 H43 2.8030 no .
C45 H47 3.2665 no .
C45 H49 3.2588 no .
C46 H48 3.2521 no .
C47 H45 3.2609 no .
C47 H49 3.2638 no .
C48 H46 3.2523 no .
C49 H43 3.2051 no .
C49 H45 3.2585 no .
C49 H47 3.2693 no .
H2 H3 2.4698 no .
H2 H10 2.9505 no .
H2 H12A 2.4868 no .
H2 H15A 2.7695 no .
H3 H24C 2.7705 no .
H3 H25 2.8827 no .
H3 H26A 2.9360 no .
H6 H7 2.3212 no .
H6 H11B 2.2627 no .
H6 H11C 3.0905 no .
H6 H12A 3.5869 no .
H6 H12B 2.6389 no .
H6 H28 3.5317 no .
H7 H8 2.3264 no .
H8 H13 3.5340 no .
H8 H14A 2.6321 no .
H8 H14B 2.2067 no .
H8 H14C 3.5581 no .
H8 H15C 3.1076 no .
H10 H11A 2.3417 no .
H10 H11B 2.8634 no .
H10 H11C 2.3767 no .
H10 H12A 2.3687 no .
H10 H12B 2.8692 no .
H10 H12C 2.3623 no .
H10 H39 2.2679 no .
H10 H40 3.3621 no .
H11A H12B 3.0277 no .
H11A H12C 2.5361 no .
H11A H39 3.1832 no .
H11A H40 3.1123 no .
H11B H12B 2.5395 no .
H11B H12C 2.9719 no .
H11C H28 3.0894 no .
H11C H39 2.7239 no .
H13 H14A 2.3947 no .
H13 H14B 2.8561 no .
H13 H14C 2.3102 no .
H13 H15A 2.3704 no .
H13 H15B 2.3371 no .
H13 H15C 2.8601 no .
H13 H25 2.4620 no .
H13 H27B 2.6852 no .
H13 H27C 3.1526 no .
H14A H15C 3.5715 no .
H14A H31 3.5817 no .
H14B H15A 3.5637 no .
H14B H15B 2.9298 no .
H14B H15C 2.4816 no .
H14C H15B 2.5493 no .
H14C H15C 3.0298 no .
H14C H27B 2.9269 no .
H14C H27C 2.9396 no .
H15A H25 2.7313 no .
H15B H25 2.6187 no .
H15B H26C 3.1794 no .
H15B H27B 3.3168 no .
H15B H27C 2.5097 no .
H18 H19 2.3230 no .
H18 H22 3.5405 no .
H18 H23A 3.5770 no .
H18 H23B 2.5881 no .
H18 H23C 2.2468 no .
H18 H24B 3.3074 no .
H18 H37 3.5420 no .
H19 H20 2.3223 no .
H20 H25 3.5998 no .
H20 H26A 3.3536 no .
H20 H26B 2.4431 no .
H20 H27A 2.3710 no .
H20 H27B 3.3203 no .
H20 H37 3.5904 no .
H22 H23A 2.3058 no .
H22 H23B 2.3728 no .
H22 H23C 2.8481 no .
H22 H24A 2.3225 no .
H22 H24B 2.8561 no .
H22 H24C 2.3731 no .
H22 H39 2.3642 no .
H23A H24A 2.5621 no .
H23A H24B 3.0158 no .
H23A H43 3.4872 no .
H23B H24B 3.5915 no .
H23B H37 3.5712 no .
H23B H49 3.1236 no .
H23C H24A 2.9847 no .
H23C H24B 2.5141 no .
H23C H24C 3.5858 no .
H24A H39 3.1628 no .
H24A H40 2.7865 no .
H24C H39 3.5613 no .
H25 H26A 2.3680 no .
H25 H26B 2.8587 no .
H25 H26C 2.3377 no .
H25 H27A 2.8604 no .
H25 H27B 2.3550 no .
H25 H27C 2.3538 no .
H26A H27C 3.5868 no .
H26B H27A 2.5419 no .
H26B H27B 3.5999 no .
H26B H27C 2.9645 no .
H26C H27A 3.0209 no .
H26C H27B 3.5904 no .
H26C H27C 2.5170 no .
H27B H36 3.5406 no .
H27B H37 3.0104 no .
H28 H29 2.3159 no .
H28 H45 3.1463 no .
H29 H30 2.3506 no .
H30 H31 2.3431 no .
H31 H34 2.2428 no .
H34 H35 2.3389 no .
H35 H36 2.3584 no .
H36 H37 2.3129 no .
H37 H49 3.1154 no .
H39 H40 2.3087 no .
H40 H41 2.3469 no .
H41 H42 2.3442 no .
H42 H43 2.3086 no .
H43 H45 2.9386 no .
H43 H49 3.5767 no .
H45 H46 2.3257 no .
H46 H47 2.3367 no .
H47 H48 2.3457 no .
H48 H49 2.3249 no .
C2 H23A 3.1825 no 4_554
C2 H23B 3.1141 no 4_554
C2 H23C 3.3621 no 4_554
C3 H23A 3.4758 no 4_554
C3 H23B 2.9632 no 4_554
C3 H43 3.3959 no 4_554
C3 H49 3.4435 no 4_554
C6 H12A 3.4105 no 3_755
C6 H23C 3.2115 no 2_745
C6 H24B 3.2522 no 2_745
C7 H12A 2.9297 no 3_755
C7 H23A 3.2780 no 2_745
C7 H23C 3.4348 no 2_745
C7 H24A 3.1220 no 2_745
C7 H24B 3.3314 no 2_745
C8 H12A 3.1627 no 3_755
C8 H12B 3.3453 no 3_755
C9 H12B 3.4837 no 3_755
C11 H27A 3.5790 no 1_655
C11 H35 3.4424 no 1_655
C11 H46 3.3716 no 3_756
C11 H47 3.3034 no 3_756
C12 H15C 3.3142 no 3_755
C12 H27A 3.4732 no 1_655
C12 H27C 3.3491 no 1_655
C14 H15B 3.3032 no 3_655
C14 H19 3.0999 no 2_645
C15 H12B 3.1932 no 3_755
C15 H14B 3.5525 no 3_655
C15 H14C 3.3703 no 3_655
C15 H15B 3.1373 no 3_655
C15 H15C 3.4713 no 3_655
C16 H48 3.2626 no 4_554
C17 H48 3.2365 no 4_554
C18 H48 3.0791 no 4_554
C19 H14A 3.4402 no 2_655
C19 H14B 3.5414 no 2_655
C19 H48 2.9698 no 4_554
C20 H30 3.4442 no 2_655
C20 H48 3.0267 no 4_554
C21 H48 3.1904 no 4_554
C22 H7 3.5982 no 2_755
C23 H2 2.7961 no 4_555
C23 H3 3.1757 no 4_555
C23 H6 3.2643 no 2_755
C23 H7 3.0684 no 2_755
C24 H6 3.4749 no 2_755
C24 H7 3.0194 no 2_755
C24 H29 3.3988 no 2_755
C24 H43 3.5183 no 4_554
C26 H36 3.4342 no 4_554
C26 H41 3.4940 no 4_454
C26 H49 3.4475 no 4_554
C27 H11A 3.1635 no 1_455
C27 H12C 3.0048 no 1_455
C28 H46 3.2431 no 3_756
C29 H45 3.3069 no 3_756
C29 H46 3.5241 no 3_756
C30 H19 3.5482 no 2_645
C30 H20 3.3187 no 2_645
C30 H35 3.1668 no 3_656
C31 H19 3.4732 no 2_645
C31 H34 3.3131 no 3_656
C31 H35 3.3092 no 3_656
C31 H48 3.4869 no 3_656
C34 H31 3.0768 no 3_656
C34 H34 3.5859 no 3_656
C34 H47 3.0366 no 3_656
C35 H11A 3.2877 no 1_455
C35 H11C 3.5568 no 1_455
C35 H30 3.3943 no 3_656
C35 H31 3.2006 no 3_656
C35 H47 3.3762 no 3_656
C36 H11A 3.4025 no 1_455
C36 H26A 3.3761 no 4_555
C36 H26B 3.3774 no 4_555
C36 H41 3.5282 no 1_455
C37 H26A 3.2624 no 4_555
C40 H7 3.4633 no 2_755
C40 H36 3.0614 no 1_655
C41 H7 3.2130 no 2_755
C41 H26B 3.5173 no 4_655
C41 H36 2.8240 no 1_655
C42 H30 3.3703 no 3_756
C43 H3 3.3226 no 4_555
C43 H29 3.4501 no 3_756
C44 H3 3.4226 no 4_555
C45 H29 3.1847 no 3_756
C45 H45 3.1772 no 3_756
C46 H11C 3.3502 no 3_756
C46 H24B 3.0910 no 4_555
C46 H28 3.3411 no 3_756
C46 H29 3.3007 no 3_756
C46 H34 3.5523 no 3_656
C46 H35 3.4319 no 3_656
C46 H45 3.2548 no 3_756
C47 H11B 3.4702 no 3_756
C47 H24B 2.7815 no 4_555
C47 H24C 3.4198 no 4_555
C47 H34 2.7004 no 3_656
C47 H35 3.3884 no 3_656
C48 H3 3.5148 no 4_555
C48 H24B 3.2741 no 4_555
C48 H24C 3.3249 no 4_555
C48 H31 3.2390 no 3_656
C48 H34 2.9552 no 3_656
C49 H3 2.8679 no 4_555
C49 H24C 3.4960 no 4_555
C49 H26A 3.3424 no 4_555
H2 C23 2.7961 no 4_554
H2 H7 3.5240 no 3_755
H2 H23A 2.4720 no 4_554
H2 H23B 2.7635 no 4_554
H2 H23C 2.6819 no 4_554
H3 C23 3.1757 no 4_554
H3 C43 3.3226 no 4_554
H3 C44 3.4226 no 4_554
H3 C48 3.5148 no 4_554
H3 C49 2.8679 no 4_554
H3 H23A 3.1168 no 4_554
H3 H23B 2.4363 no 4_554
H3 H43 2.8721 no 4_554
H3 H49 2.5529 no 4_554
H6 C23 3.2643 no 2_745
H6 C24 3.4749 no 2_745
H6 H23A 3.3042 no 2_745
H6 H23C 2.4763 no 2_745
H6 H24A 3.4951 no 2_745
H6 H24B 2.7637 no 2_745
H7 C22 3.5982 no 2_745
H7 C23 3.0684 no 2_745
H7 C24 3.0194 no 2_745
H7 C40 3.4633 no 2_745
H7 C41 3.2130 no 2_745
H7 H2 3.5240 no 3_755
H7 H12A 3.0072 no 3_755
H7 H23A 2.4769 no 2_745
H7 H23C 2.9438 no 2_745
H7 H24A 2.3965 no 2_745
H7 H24B 2.9169 no 2_745
H7 H40 3.5842 no 2_745
H7 H41 3.1601 no 2_745
H8 H12A 3.3746 no 3_755
H8 H12B 3.5283 no 3_755
H8 H12C 3.5248 no 3_755
H8 H19 3.3203 no 2_645
H8 H41 2.9567 no 2_745
H11A C27 3.1635 no 1_655
H11A C35 3.2877 no 1_655
H11A C36 3.4025 no 1_655
H11A H27A 2.7268 no 1_655
H11A H27B 2.9787 no 1_655
H11A H27C 3.2771 no 1_655
H11A H35 3.1564 no 1_655
H11A H36 3.3808 no 1_655
H11B C47 3.4702 no 3_756
H11B H46 3.3184 no 3_756
H11B H47 2.6798 no 3_756
H11C C35 3.5568 no 1_655
H11C C46 3.3502 no 3_756
H11C H35 3.0211 no 1_655
H11C H46 2.5813 no 3_756
H11C H47 3.1089 no 3_756
H12A C6 3.4105 no 3_755
H12A C7 2.9297 no 3_755
H12A C8 3.1627 no 3_755
H12A H7 3.0072 no 3_755
H12A H8 3.3746 no 3_755
H12A H42 3.4920 no 4_554
H12B C8 3.3453 no 3_755
H12B C9 3.4837 no 3_755
H12B C15 3.1932 no 3_755
H12B H8 3.5283 no 3_755
H12B H15A 3.0395 no 3_755
H12B H15C 2.5404 no 3_755
H12B H27C 3.2800 no 1_655
H12C C27 3.0048 no 1_655
H12C H8 3.5248 no 3_755
H12C H15C 3.2761 no 3_755
H12C H27A 2.5709 no 1_655
H12C H27B 3.5287 no 1_655
H12C H27C 2.5853 no 1_655
H12C H42 3.0454 no 4_554
H14A C19 3.4402 no 2_645
H14A H19 2.6172 no 2_645
H14B C15 3.5525 no 3_655
H14B C19 3.5414 no 2_645
H14B H15B 2.8220 no 3_655
H14B H15C 3.5492 no 3_655
H14B H18 3.2693 no 2_645
H14B H19 2.7683 no 2_645
H14B H26C 3.1577 no 3_655
H14C C15 3.3703 no 3_655
H14C H15B 3.0229 no 3_655
H14C H15C 2.9435 no 3_655
H14C H18 3.4558 no 2_645
H14C H19 3.5077 no 2_645
H15A H12B 3.0395 no 3_755
H15A H23C 3.2176 no 4_554
H15B C14 3.3032 no 3_655
H15B C15 3.1373 no 3_655
H15B H14B 2.8220 no 3_655
H15B H14C 3.0229 no 3_655
H15B H15B 2.7641 no 3_655
H15B H15C 2.6994 no 3_655
H15C C12 3.3142 no 3_755
H15C C15 3.4713 no 3_655
H15C H12B 2.5404 no 3_755
H15C H12C 3.2761 no 3_755
H15C H14B 3.5492 no 3_655
H15C H14C 2.9435 no 3_655
H15C H15B 2.6994 no 3_655
H15C H15C 3.4720 no 3_655
H15C H27C 2.8640 no 3_655
H18 H14B 3.2693 no 2_655
H18 H14C 3.4558 no 2_655
H18 H26C 3.3903 no 4_555
H18 H47 3.5159 no 4_554
H18 H48 3.5837 no 4_554
H19 C14 3.0999 no 2_655
H19 C30 3.5482 no 2_655
H19 C31 3.4732 no 2_655
H19 H8 3.3203 no 2_655
H19 H14A 2.6172 no 2_655
H19 H14B 2.7683 no 2_655
H19 H14C 3.5077 no 2_655
H19 H30 3.5948 no 2_655
H19 H31 3.4520 no 2_655
H19 H48 3.4157 no 4_554
H20 C30 3.3187 no 2_655
H20 H30 2.7428 no 2_655
H20 H48 3.5022 no 4_554
H23A C2 3.1825 no 4_555
H23A C3 3.4758 no 4_555
H23A C7 3.2780 no 2_755
H23A H2 2.4720 no 4_555
H23A H3 3.1168 no 4_555
H23A H6 3.3042 no 2_755
H23A H7 2.4769 no 2_755
H23B C2 3.1141 no 4_555
H23B C3 2.9632 no 4_555
H23B H2 2.7635 no 4_555
H23B H3 2.4363 no 4_555
H23B H26A 3.2068 no 4_555
H23C C2 3.3621 no 4_555
H23C C6 3.2115 no 2_755
H23C C7 3.4348 no 2_755
H23C H2 2.6819 no 4_555
H23C H6 2.4763 no 2_755
H23C H7 2.9438 no 2_755
H23C H15A 3.2176 no 4_555
H24A C7 3.1220 no 2_755
H24A H6 3.4951 no 2_755
H24A H7 2.3965 no 2_755
H24A H29 3.0538 no 2_755
H24B C6 3.2522 no 2_755
H24B C7 3.3314 no 2_755
H24B C46 3.0910 no 4_554
H24B C47 2.7815 no 4_554
H24B C48 3.2741 no 4_554
H24B H6 2.7637 no 2_755
H24B H7 2.9169 no 2_755
H24B H29 3.2232 no 2_755
H24B H46 3.3274 no 4_554
H24B H47 2.8291 no 4_554
H24B H48 3.5995 no 4_554
H24C C47 3.4198 no 4_554
H24C C48 3.3249 no 4_554
H24C C49 3.4960 no 4_554
H24C H29 3.3563 no 2_755
H24C H43 2.7091 no 4_554
H26A C36 3.3761 no 4_554
H26A C37 3.2624 no 4_554
H26A C49 3.3424 no 4_554
H26A H23B 3.2068 no 4_554
H26A H36 3.2946 no 4_554
H26A H37 3.0819 no 4_554
H26A H48 3.4075 no 4_554
H26A H49 2.4977 no 4_554
H26B C36 3.3774 no 4_554
H26B C41 3.5173 no 4_454
H26B H30 3.2737 no 2_655
H26B H36 3.0054 no 4_554
H26B H41 2.9504 no 4_454
H26B H42 3.2486 no 4_454
H26C H14B 3.1577 no 3_655
H26C H18 3.3903 no 4_554
H26C H36 3.4467 no 4_554
H26C H41 3.1378 no 4_454
H27A C11 3.5790 no 1_455
H27A C12 3.4732 no 1_455
H27A H11A 2.7268 no 1_455
H27A H12C 2.5709 no 1_455
H27A H42 3.5303 no 4_454
H27B H11A 2.9787 no 1_455
H27B H12C 3.5287 no 1_455
H27C C12 3.3491 no 1_455
H27C H11A 3.2771 no 1_455
H27C H12B 3.2800 no 1_455
H27C H12C 2.5853 no 1_455
H27C H15C 2.8640 no 3_655
H28 C46 3.3411 no 3_756
H28 H46 2.6070 no 3_756
H29 C24 3.3988 no 2_745
H29 C43 3.4501 no 3_756
H29 C45 3.1847 no 3_756
H29 C46 3.3007 no 3_756
H29 H24A 3.0538 no 2_745
H29 H24B 3.2232 no 2_745
H29 H24C 3.3563 no 2_745
H29 H43 2.9089 no 3_756
H29 H45 2.9561 no 3_756
H29 H46 3.1782 no 3_756
H30 C20 3.4442 no 2_645
H30 C35 3.3943 no 3_656
H30 C42 3.3703 no 3_756
H30 H19 3.5948 no 2_645
H30 H20 2.7428 no 2_645
H30 H26B 3.2737 no 2_645
H30 H35 2.9443 no 3_656
H30 H42 3.1158 no 3_756
H31 C34 3.0768 no 3_656
H31 C35 3.2006 no 3_656
H31 C48 3.2390 no 3_656
H31 H19 3.4520 no 2_645
H31 H34 2.9707 no 3_656
H31 H35 3.2115 no 3_656
H31 H48 2.6316 no 3_656
H34 C31 3.3131 no 3_656
H34 C34 3.5859 no 3_656
H34 C46 3.5523 no 3_656
H34 C47 2.7004 no 3_656
H34 C48 2.9552 no 3_656
H34 H31 2.9707 no 3_656
H34 H34 3.2231 no 3_656
H34 H47 2.4947 no 3_656
H34 H48 2.9451 no 3_656
H35 C11 3.4424 no 1_455
H35 C30 3.1668 no 3_656
H35 C31 3.3092 no 3_656
H35 C46 3.4319 no 3_656
H35 C47 3.3884 no 3_656
H35 H11A 3.1564 no 1_455
H35 H11C 3.0211 no 1_455
H35 H30 2.9443 no 3_656
H35 H31 3.2115 no 3_656
H35 H46 3.2045 no 3_656
H35 H47 3.1359 no 3_656
H36 C26 3.4342 no 4_555
H36 C40 3.0614 no 1_455
H36 C41 2.8240 no 1_455
H36 H11A 3.3808 no 1_455
H36 H26A 3.2946 no 4_555
H36 H26B 3.0054 no 4_555
H36 H26C 3.4467 no 4_555
H36 H40 2.9935 no 1_455
H36 H41 2.6029 no 1_455
H37 H26A 3.0819 no 4_555
H40 H7 3.5842 no 2_755
H40 H36 2.9935 no 1_655
H41 C26 3.4940 no 4_655
H41 C36 3.5282 no 1_655
H41 H7 3.1601 no 2_755
H41 H8 2.9567 no 2_755
H41 H26B 2.9504 no 4_655
H41 H26C 3.1378 no 4_655
H41 H36 2.6029 no 1_655
H42 H12A 3.4920 no 4_555
H42 H12C 3.0454 no 4_555
H42 H26B 3.2486 no 4_655
H42 H27A 3.5303 no 4_655
H42 H30 3.1158 no 3_756
H43 C3 3.3959 no 4_555
H43 C24 3.5183 no 4_555
H43 H3 2.8721 no 4_555
H43 H24C 2.7091 no 4_555
H43 H29 2.9089 no 3_756
H45 C29 3.3069 no 3_756
H45 C45 3.1772 no 3_756
H45 C46 3.2548 no 3_756
H45 H29 2.9561 no 3_756
H45 H45 2.5685 no 3_756
H45 H46 2.7204 no 3_756
H46 C11 3.3716 no 3_756
H46 C28 3.2431 no 3_756
H46 C29 3.5241 no 3_756
H46 H11B 3.3184 no 3_756
H46 H11C 2.5813 no 3_756
H46 H24B 3.3274 no 4_555
H46 H28 2.6070 no 3_756
H46 H29 3.1782 no 3_756
H46 H35 3.2045 no 3_656
H46 H45 2.7204 no 3_756
H47 C11 3.3034 no 3_756
H47 C34 3.0366 no 3_656
H47 C35 3.3762 no 3_656
H47 H11B 2.6798 no 3_756
H47 H11C 3.1089 no 3_756
H47 H18 3.5159 no 4_555
H47 H24B 2.8291 no 4_555
H47 H34 2.4947 no 3_656
H47 H35 3.1359 no 3_656
H48 C16 3.2626 no 4_555
H48 C17 3.2365 no 4_555
H48 C18 3.0791 no 4_555
H48 C19 2.9698 no 4_555
H48 C20 3.0267 no 4_555
H48 C21 3.1904 no 4_555
H48 C31 3.4869 no 3_656
H48 H18 3.5837 no 4_555
H48 H19 3.4157 no 4_555
H48 H20 3.5022 no 4_555
H48 H24B 3.5995 no 4_555
H48 H26A 3.4075 no 4_555
H48 H31 2.6316 no 3_656
H48 H34 2.9451 no 3_656
H49 C3 3.4435 no 4_555
H49 C26 3.4475 no 4_555
H49 H3 2.5529 no 4_555
H49 H26A 2.4977 no 4_555

loop_
_geom_torsion_atom_site_label_1
_geom_torsion_atom_site_label_2
_geom_torsion_atom_site_label_3
_geom_torsion_atom_site_label_4
_geom_torsion
_geom_torsion_publ_flag
N3 Ni1 N4 C33 2.95(12) no
N3 Ni1 N4 C37 179.18(16) no
N4 Ni1 N3 C28 -176.87(15) no
N4 Ni1 N3 C32 -4.89(12) no
N3 Ni1 N5 C38 128.90(18) no
N3 Ni1 N5 C44 -45.61(12) no
N5 Ni1 N3 C28 -63.07(15) no
N5 Ni1 N3 C32 108.91(13) no
N3 Ni1 C1 N1 -32.06(19) no
N3 Ni1 C1 N2 153.91(15) no
C1 Ni1 N3 C28 71.89(17) no
C1 Ni1 N3 C32 -116.12(13) no
N4 Ni1 N5 C38 -147.85(16) no
N4 Ni1 N5 C44 37.63(14) no
N5 Ni1 N4 C33 -92.03(13) no
N5 Ni1 N4 C37 84.20(16) no
N4 Ni1 C1 N1 -125.94(15) no
N4 Ni1 C1 N2 60.03(19) no
C1 Ni1 N4 C33 126.15(12) no
C1 Ni1 N4 C37 -57.61(17) no
N5 Ni1 C1 N1 94.31(16) no
N5 Ni1 C1 N2 -79.72(19) no
C1 Ni1 N5 C38 -8.8(3) no
C1 Ni1 N5 C44 176.70(10) no
C1 N1 C2 C3 -1.2(3) no
C2 N1 C1 Ni1 -173.72(15) no
C2 N1 C1 N2 1.8(2) no
C1 N1 C4 C5 -113.4(2) no
C1 N1 C4 C9 69.7(3) no
C4 N1 C1 Ni1 16.3(3) no
C4 N1 C1 N2 -168.18(17) no
C2 N1 C4 C5 77.7(3) no
C2 N1 C4 C9 -99.1(3) no
C4 N1 C2 C3 168.75(17) no
C1 N2 C3 C2 1.0(3) no
C3 N2 C1 Ni1 173.33(16) no
C3 N2 C1 N1 -1.7(2) no
C1 N2 C16 C17 84.2(3) no
C1 N2 C16 C21 -96.2(3) no
C16 N2 C1 Ni1 -20.2(3) no
C16 N2 C1 N1 164.79(16) no
C3 N2 C16 C17 -110.7(2) no
C3 N2 C16 C21 69.0(3) no
C16 N2 C3 C2 -165.79(16) no
Ni1 N3 C28 C29 171.40(14) no
Ni1 N3 C32 C31 -173.41(13) no
Ni1 N3 C32 C33 5.8(3) no
C28 N3 C32 C31 -0.8(3) no
C28 N3 C32 C33 178.39(17) no
C32 N3 C28 C29 -0.5(4) no
Ni1 N4 C33 C32 -0.8(3) no
Ni1 N4 C33 C34 177.84(13) no
Ni1 N4 C37 C36 -177.51(13) no
C33 N4 C37 C36 -1.4(4) no
C37 N4 C33 C32 -177.33(17) no
C37 N4 C33 C34 1.3(3) no
Ni1 N5 C38 C39 -9.1(4) no
Ni1 N5 C38 C43 167.17(14) no
Ni1 N5 C44 C45 108.97(17) no
Ni1 N5 C44 C49 -67.6(2) no
C38 N5 C44 C45 -66.7(3) no
C38 N5 C44 C49 116.7(2) no
C44 N5 C38 C39 165.13(17) no
C44 N5 C38 C43 -18.6(3) no
N1 C2 C3 N2 0.1(3) no
N1 C4 C5 C6 -178.10(16) no
N1 C4 C5 C10 -0.9(3) no
N1 C4 C9 C8 178.43(16) no
N1 C4 C9 C13 2.4(3) no
C5 C4 C9 C8 1.7(3) no
C5 C4 C9 C13 -174.37(18) no
C9 C4 C5 C6 -1.4(3) no
C9 C4 C5 C10 175.77(18) no
C4 C5 C6 C7 0.2(4) no
C4 C5 C10 C11 132.7(2) no
C4 C5 C10 C12 -103.6(3) no
C6 C5 C10 C11 -50.2(3) no
C6 C5 C10 C12 73.5(3) no
C10 C5 C6 C7 -177.00(19) no
C5 C6 C7 C8 0.6(4) no
C6 C7 C8 C9 -0.3(4) no
C7 C8 C9 C4 -0.8(4) no
C7 C8 C9 C13 175.28(19) no
C4 C9 C13 C14 -152.77(18) no
C4 C9 C13 C15 83.1(3) no
C8 C9 C13 C14 31.3(3) no
C8 C9 C13 C15 -92.9(3) no
N2 C16 C17 C18 179.63(16) no
N2 C16 C17 C22 -0.3(3) no
N2 C16 C21 C20 -179.14(17) no
N2 C16 C21 C25 3.2(3) no
C17 C16 C21 C20 0.5(4) no
C17 C16 C21 C25 -177.16(18) no
C21 C16 C17 C18 -0.0(3) no
C21 C16 C17 C22 -179.94(18) no
C16 C17 C18 C19 -0.7(4) no
C16 C17 C22 C23 -154.05(18) no
C16 C17 C22 C24 79.9(3) no
C18 C17 C22 C23 26.0(3) no
C18 C17 C22 C24 -100.0(3) no
C22 C17 C18 C19 179.27(19) no
C17 C18 C19 C20 0.8(4) no
C18 C19 C20 C21 -0.3(4) no
C19 C20 C21 C16 -0.4(4) no
C19 C20 C21 C25 177.4(2) no
C16 C21 C25 C26 -117.9(3) no
C16 C21 C25 C27 117.9(3) no
C20 C21 C25 C26 64.4(3) no
C20 C21 C25 C27 -59.7(3) no
N3 C28 C29 C30 0.9(4) no
C28 C29 C30 C31 -0.1(4) no
C29 C30 C31 C32 -1.1(4) no
C30 C31 C32 N3 1.6(4) no
C30 C31 C32 C33 -177.5(2) no
N3 C32 C33 N4 -3.2(3) no
N3 C32 C33 C34 178.22(18) no
C31 C32 C33 N4 175.9(2) no
C31 C32 C33 C34 -2.6(4) no
N4 C33 C34 C35 0.4(4) no
C32 C33 C34 C35 178.8(2) no
C33 C34 C35 C36 -2.0(4) no
C34 C35 C36 C37 1.9(4) no
C35 C36 C37 N4 -0.2(4) no
N5 C38 C39 C40 173.73(19) no
N5 C38 C43 C42 -173.72(19) no
C39 C38 C43 C42 2.7(3) no
C43 C38 C39 C40 -2.8(3) no
C38 C39 C40 C41 0.9(4) no
C39 C40 C41 C42 1.2(4) no
C40 C41 C42 C43 -1.3(4) no
C41 C42 C43 C38 -0.7(4) no
N5 C44 C45 C46 -175.49(18) no
N5 C44 C49 C48 176.54(18) no
C45 C44 C49 C48 -0.1(4) no
C49 C44 C45 C46 1.2(4) no
C44 C45 C46 C47 -1.3(4) no
C45 C46 C47 C48 0.3(4) no
C46 C47 C48 C49 0.7(4) no
C47 C48 C49 C44 -0.8(4) no
